data_7012433
loop_
_publ_author_name
'Atkins, Andrew J.'
'Black, Daniel'
'Finn, Rachel L.'
'Marin-Becerra, Armando'
'Blake, Alexander J.'
'Ruiz-Ramirez, Lena'
'Li, Wan-Sheung'
'Schr\"oder, Martin'

_publ_section_title
;
 Synthesis and structure of mononuclear and binuclear zinc(ii)
 compartmental macrocyclic complexes
;
_journal_issue 9
_journal_name_full 'Dalton Transactions'
_journal_page_first 1730
_journal_paper_doi 10.1039/b210936k
_journal_year 2003
_chemical_formula_moiety 'C28 H35 N5 O2 Zn 2+, 2(P F6 -)'
_chemical_formula_sum 'C28 H35 F12 N5 O2 P2 Zn'
_chemical_formula_weight 828.92
_chemical_name_systematic
; 
? 
;
_space_group_IT_number 61
_symmetry_cell_setting orthorhombic
_symmetry_space_group_name_Hall '-P 2ac 2ab'
_symmetry_space_group_name_H-M 'P b c a'
_atom_sites_solution_hydrogens 'difference map or placed geometrically'
_atom_sites_solution_primary direct
_atom_sites_solution_secondary difmap
_audit_creation_method SHELXL-97
_cell_angle_alpha 90.00
_cell_angle_beta 90.00
_cell_angle_gamma 90.00
_cell_formula_units_Z 8
_cell_length_a 15.34(2)
_cell_length_b 19.998(7)
_cell_length_c 21.537(12)
_cell_measurement_reflns_used 44
_cell_measurement_temperature 150(2)
_cell_measurement_theta_max 17.0
_cell_measurement_theta_min 12.5
_cell_volume 6607(10)
_computing_cell_refinement STADI4
_computing_data_collection 'STADI4 (Stoe, 1995)'
_computing_data_reduction 'X-RED (Stoe, 1995)'
_computing_molecular_graphics 'SHELXTL (Sheldrick, 1997)'
_computing_publication_material 'SHELXL-97; PLATON (Spek, 2002)'
_computing_structure_refinement 'SHELXL-97 (Sheldrick, 1997)'
_computing_structure_solution 'SHELXS-86 (Sheldrick, 1990)'
_diffrn_ambient_temperature 150(2)
_diffrn_measured_fraction_theta_full 0.993
_diffrn_measured_fraction_theta_max 0.993
_diffrn_radiation_monochromator graphite
_diffrn_radiation_source 'fine-focus sealed tube'
_diffrn_radiation_type MoK\a
_diffrn_radiation_wavelength 0.71073
_diffrn_reflns_av_R_equivalents 0.030
_diffrn_reflns_av_sigmaI/netI 0.035
_diffrn_reflns_limit_h_max 18
_diffrn_reflns_limit_h_min 0
_diffrn_reflns_limit_k_max 23
_diffrn_reflns_limit_k_min 0
_diffrn_reflns_limit_l_max 25
_diffrn_reflns_limit_l_min 0
_diffrn_reflns_number 6612
_diffrn_reflns_theta_full 25.03
_diffrn_reflns_theta_max 25.03
_diffrn_reflns_theta_min 2.53
_diffrn_standards_decay_% 9.0
_diffrn_standards_interval_time 60
_diffrn_standards_number 3
_exptl_absorpt_coefficient_mu 0.945
_exptl_absorpt_correction_T_max 0.546
_exptl_absorpt_correction_T_min 0.455
_exptl_absorpt_correction_type psi-scan
_exptl_absorpt_process_details 'X-RED (Stoe, 1995)'
_exptl_crystal_colour 'pale yellow'
_exptl_crystal_density_diffrn 1.667
_exptl_crystal_density_method 'not measured'
_exptl_crystal_description 'irregular block'
_exptl_crystal_F_000 3376
_exptl_crystal_size_max 0.60
_exptl_crystal_size_mid 0.60
_exptl_crystal_size_min 0.40
_refine_diff_density_max 1.16
_refine_diff_density_min -0.54
_refine_diff_density_rms 0.10
_refine_ls_extinction_expression Fc^*^=kFc[1+0.001xFc^2^\l^3^/sin(2\q)]^-1/4^
_refine_ls_extinction_method none
_refine_ls_goodness_of_fit_ref 1.160
_refine_ls_hydrogen_treatment 'methyl H atoms in rigid group, N-H with distance restraint; others riding'
_refine_ls_matrix_type full
_refine_ls_number_parameters 474
_refine_ls_number_reflns 5799
_refine_ls_number_restraints 110
_refine_ls_restrained_S_all 1.170
_refine_ls_R_factor_all 0.0938
_refine_ls_R_factor_gt 0.0709
_refine_ls_shift/su_max 0.005
_refine_ls_shift/su_mean 0.000
_refine_ls_structure_factor_coef Fsqd
_refine_ls_weighting_details 'calc w=1/[\s^2^(Fo^2^)+(0.049P)^2^+39.50P] where P=(Fo^2^+2Fc^2^)/3'
_refine_ls_weighting_scheme calc
_refine_ls_wR_factor_gt 0.155
_refine_ls_wR_factor_ref 0.177
_reflns_number_gt 4633
_reflns_number_total 5804
_reflns_threshold_expression >2sigma(I)
_cod_data_source_file b210936k.txt
_cod_data_source_block 4
_cod_database_code 7012433

loop_
_symmetry_equiv_pos_as_xyz
'x, y, z'
'-x+1/2, -y, z+1/2'
'-x, y+1/2, -z+1/2'
'x+1/2, -y+1/2, -z'
'-x, -y, -z'
'x-1/2, y, -z-1/2'
'x, -y-1/2, z-1/2'
'-x-1/2, y-1/2, z'

loop_
_atom_site_label
_atom_site_type_symbol
_atom_site_fract_x
_atom_site_fract_y
_atom_site_fract_z
_atom_site_U_iso_or_equiv
_atom_site_adp_type
_atom_site_occupancy
_atom_site_symmetry_multiplicity
_atom_site_calc_flag
_atom_site_refinement_flags
_atom_site_disorder_assembly
_atom_site_disorder_group
Zn1 Zn 0.86546(4) 0.09848(3) 0.52210(3) 0.0187(2) Uani 0.899(2) 1 d P A 1
Zn2 Zn 0.8366(4) 0.1141(3) 0.4203(3) 0.026(2) Uani 0.101(2) 1 d P A 2
O1 O 0.9087(3) 0.17338(17) 0.47085(17) 0.0255(8) Uani 1 1 d . . .
O2 O 0.8943(3) 0.04089(17) 0.45088(17) 0.0249(8) Uani 1 1 d . . .
N1S N 0.7335(3) 0.1102(2) 0.5180(2) 0.0360(12) Uani 1 1 d . . .
C1S C 0.6605(4) 0.1149(3) 0.5229(3) 0.0358(15) Uani 1 1 d . A .
C2S C 0.5683(4) 0.1191(3) 0.5305(4) 0.0444(17) Uani 1 1 d . . .
H2S1 H 0.5495 0.0870 0.5622 0.067 Uiso 1 1 calc R A .
H2S2 H 0.5397 0.1086 0.4910 0.067 Uiso 1 1 calc R . .
H2S3 H 0.5524 0.1644 0.5435 0.067 Uiso 1 1 calc R . .
N1 N 0.9044(3) 0.1526(2) 0.5977(2) 0.0248(10) Uani 1 1 d . . .
N2 N 0.8834(3) 0.0172(2) 0.5779(2) 0.0245(10) Uani 1 1 d . . .
N3 N 0.8467(3) 0.0559(2) 0.3392(2) 0.0269(11) Uani 1 1 d D . .
H3N H 0.860(4) 0.065(3) 0.3751(11) 0.032 Uiso 1 1 d D . .
N4 N 0.8814(4) 0.1998(2) 0.3588(2) 0.0304(11) Uani 1 1 d D . .
H4N H 0.886(4) 0.175(3) 0.3892(18) 0.036 Uiso 1 1 d D . .
C1 C 0.8947(3) 0.2368(2) 0.4849(2) 0.0208(11) Uani 1 1 d . A .
C2 C 0.8976(3) 0.2596(3) 0.5474(2) 0.0229(11) Uani 1 1 d . . .
C3 C 0.8788(3) 0.3272(3) 0.5586(3) 0.0267(12) Uani 1 1 d . A .
H3B H 0.8796 0.3426 0.6004 0.032 Uiso 1 1 calc R . .
C4 C 0.8591(3) 0.3726(3) 0.5122(3) 0.0264(12) Uani 1 1 d . . .
C5 C 0.8611(3) 0.3502(3) 0.4518(3) 0.0269(12) Uani 1 1 d . A .
H5A H 0.8499 0.3811 0.4193 0.032 Uiso 1 1 calc R . .
C6 C 0.8788(3) 0.2837(3) 0.4364(2) 0.0210(11) Uani 1 1 d . . .
C7 C 0.8405(4) 0.4451(3) 0.5274(3) 0.0404(16) Uani 1 1 d . A .
H7A H 0.7907 0.4478 0.5558 0.061 Uiso 1 1 calc R . .
H7B H 0.8268 0.4694 0.4890 0.061 Uiso 1 1 calc R . .
H7C H 0.8918 0.4652 0.5470 0.061 Uiso 1 1 calc R . .
C8 C 0.9183(4) 0.2163(3) 0.6003(2) 0.0255(12) Uani 1 1 d . A .
C9 C 0.9544(5) 0.2476(3) 0.6578(3) 0.0424(16) Uani 1 1 d . . .
H9A H 0.9808 0.2908 0.6474 0.064 Uiso 1 1 calc R A .
H9B H 0.9987 0.2182 0.6759 0.064 Uiso 1 1 calc R . .
H9C H 0.9073 0.2544 0.6880 0.064 Uiso 1 1 calc R . .
C10 C 0.9220(4) 0.1084(3) 0.6504(2) 0.0277(12) Uani 1 1 d . A .
H10A H 0.9022 0.1300 0.6893 0.033 Uiso 1 1 calc R . .
H10B H 0.9856 0.1004 0.6538 0.033 Uiso 1 1 calc R . .
C11 C 0.8750(4) 0.0421(3) 0.6420(2) 0.0306(13) Uani 1 1 d . A .
H11A H 0.8996 0.0088 0.6711 0.037 Uiso 1 1 calc R . .
H11B H 0.8125 0.0479 0.6522 0.037 Uiso 1 1 calc R . .
C12 C 0.8970(3) -0.0444(3) 0.5642(3) 0.0247(12) Uani 1 1 d . A .
C13 C 0.9165(5) -0.0958(3) 0.6132(3) 0.0396(15) Uani 1 1 d . . .
H13A H 0.9428 -0.0739 0.6493 0.059 Uiso 1 1 calc R A .
H13B H 0.9570 -0.1291 0.5964 0.059 Uiso 1 1 calc R . .
H13C H 0.8622 -0.1180 0.6257 0.059 Uiso 1 1 calc R . .
C14 C 0.8880(3) -0.0676(3) 0.4984(3) 0.0219(11) Uani 1 1 d . . .
C15 C 0.8779(3) -0.1364(3) 0.4887(3) 0.0255(12) Uani 1 1 d . A .
H15A H 0.8838 -0.1655 0.5233 0.031 Uiso 1 1 calc R . .
C16 C 0.8596(4) -0.1640(3) 0.4310(3) 0.0268(12) Uani 1 1 d . . .
C17 C 0.8496(3) -0.1212(3) 0.3811(3) 0.0263(12) Uani 1 1 d . A .
H17A H 0.8359 -0.1395 0.3416 0.032 Uiso 1 1 calc R . .
C18 C 0.8589(3) -0.0513(3) 0.3869(2) 0.0219(11) Uani 1 1 d . . .
C19 C 0.8801(3) -0.0238(2) 0.4463(2) 0.0204(11) Uani 1 1 d . A .
C20 C 0.8483(4) -0.2388(3) 0.4245(3) 0.0362(15) Uani 1 1 d . A .
H20A H 0.9027 -0.2613 0.4361 0.054 Uiso 1 1 calc R . .
H20B H 0.8339 -0.2496 0.3813 0.054 Uiso 1 1 calc R . .
H20C H 0.8011 -0.2539 0.4517 0.054 Uiso 1 1 calc R . .
C21 C 0.8416(3) -0.0089(3) 0.3330(2) 0.0220(11) Uani 1 1 d . A .
C22 C 0.8164(5) -0.0382(3) 0.2716(3) 0.0381(15) Uani 1 1 d . . .
H22A H 0.8118 -0.0024 0.2407 0.057 Uiso 1 1 calc R A .
H22B H 0.7601 -0.0609 0.2755 0.057 Uiso 1 1 calc R . .
H22C H 0.8608 -0.0704 0.2584 0.057 Uiso 1 1 calc R . .
C23 C 0.8219(4) 0.1072(3) 0.2942(3) 0.0301(13) Uani 1 1 d . A .
H23A H 0.7612 0.1215 0.3024 0.036 Uiso 1 1 calc R . .
H23B H 0.8241 0.0880 0.2519 0.036 Uiso 1 1 calc R . .
C24 C 0.8817(4) 0.1680(3) 0.2973(2) 0.0336(14) Uani 1 1 d . A .
H24A H 0.9419 0.1540 0.2870 0.040 Uiso 1 1 calc R . .
H24B H 0.8629 0.2010 0.2658 0.040 Uiso 1 1 calc R . .
C25 C 0.8786(4) 0.2628(3) 0.3711(3) 0.0269(12) Uani 1 1 d . A .
C26 C 0.8788(5) 0.3128(3) 0.3197(3) 0.0395(15) Uani 1 1 d . . .
H26A H 0.8844 0.3579 0.3371 0.059 Uiso 1 1 calc R A .
H26B H 0.8241 0.3095 0.2964 0.059 Uiso 1 1 calc R . .
H26C H 0.9279 0.3039 0.2918 0.059 Uiso 1 1 calc R . .
P1 P 0.66205(11) 0.23007(8) 0.68835(8) 0.0382(4) Uani 1 1 d DU . .
F1 F 0.7252(3) 0.2926(2) 0.6871(3) 0.0787(15) Uani 1 1 d DU . .
F2 F 0.6518(6) 0.2385(3) 0.6168(2) 0.124(3) Uani 1 1 d DU . .
F3 F 0.7430(4) 0.1824(3) 0.6814(3) 0.0932(19) Uani 1 1 d DU . .
F4 F 0.5846(3) 0.2799(3) 0.6995(3) 0.096(2) Uani 1 1 d DU . .
F5 F 0.6755(5) 0.2239(3) 0.7606(2) 0.112(2) Uani 1 1 d DU . .
F6 F 0.6008(4) 0.1687(3) 0.6917(5) 0.157(4) Uani 1 1 d DU . .
P2 P 0.55640(14) 0.03437(9) 0.33156(8) 0.0450(5) Uani 1 1 d U . .
F21 F 0.6459(4) 0.0000(3) 0.3496(4) 0.123(2) Uani 1 1 d DU . .
F22 F 0.5834(5) 0.0980(3) 0.3696(3) 0.134(3) Uani 1 1 d DU . .
F23 F 0.5191(5) 0.0035(5) 0.3903(4) 0.164(4) Uani 1 1 d DU . .
F24 F 0.6043(5) 0.0656(4) 0.2745(3) 0.142(3) Uani 1 1 d DU . .
F25 F 0.5326(5) -0.0282(3) 0.2927(4) 0.150(3) Uani 1 1 d DU . .
F26 F 0.4690(4) 0.0689(3) 0.3166(4) 0.138(3) Uani 1 1 d DU . .

loop_
_atom_site_aniso_label
_atom_site_aniso_U_11
_atom_site_aniso_U_22
_atom_site_aniso_U_33
_atom_site_aniso_U_23
_atom_site_aniso_U_13
_atom_site_aniso_U_12
Zn1 0.0223(4) 0.0178(3) 0.0160(3) 0.0019(3) 0.0004(3) 0.0019(3)
Zn2 0.033(4) 0.025(4) 0.020(3) 0.005(3) 0.005(3) -0.011(3)
O1 0.037(2) 0.0161(18) 0.0236(19) -0.0015(15) 0.0047(17) -0.0009(16)
O2 0.033(2) 0.0183(18) 0.0234(19) -0.0014(15) 0.0001(16) -0.0036(16)
N1S 0.033(3) 0.030(3) 0.045(3) 0.003(2) -0.003(2) 0.002(2)
C1S 0.026(3) 0.024(3) 0.058(4) 0.002(3) -0.003(3) 0.002(2)
C2S 0.026(3) 0.044(4) 0.064(5) 0.004(3) 0.002(3) -0.002(3)
N1 0.030(2) 0.026(2) 0.019(2) 0.0015(19) 0.0030(19) 0.003(2)
N2 0.031(3) 0.022(2) 0.020(2) 0.0014(19) 0.0007(19) 0.001(2)
N3 0.040(3) 0.023(2) 0.018(2) 0.001(2) -0.002(2) -0.002(2)
N4 0.047(3) 0.025(3) 0.019(2) 0.003(2) -0.003(2) 0.003(2)
C1 0.017(2) 0.019(3) 0.027(3) -0.003(2) 0.003(2) -0.001(2)
C2 0.022(3) 0.021(3) 0.025(3) -0.002(2) 0.004(2) -0.006(2)
C3 0.021(3) 0.028(3) 0.031(3) -0.009(2) 0.002(2) -0.003(2)
C4 0.019(3) 0.020(3) 0.040(3) -0.005(2) -0.001(2) 0.001(2)
C5 0.021(3) 0.023(3) 0.037(3) 0.002(2) -0.005(2) 0.001(2)
C6 0.015(2) 0.024(3) 0.024(3) 0.001(2) 0.001(2) -0.002(2)
C7 0.035(3) 0.025(3) 0.061(4) -0.016(3) -0.011(3) 0.007(3)
C8 0.026(3) 0.031(3) 0.019(3) -0.003(2) 0.009(2) 0.001(2)
C9 0.059(4) 0.041(4) 0.027(3) -0.005(3) -0.002(3) -0.009(3)
C10 0.035(3) 0.032(3) 0.016(3) 0.000(2) 0.002(2) 0.004(3)
C11 0.045(4) 0.030(3) 0.017(3) 0.002(2) 0.005(3) 0.004(3)
C12 0.020(3) 0.026(3) 0.028(3) 0.009(2) 0.005(2) 0.001(2)
C13 0.058(4) 0.029(3) 0.032(3) 0.010(3) 0.001(3) 0.014(3)
C14 0.018(3) 0.019(3) 0.028(3) 0.002(2) 0.003(2) 0.000(2)
C15 0.023(3) 0.023(3) 0.031(3) 0.005(2) 0.002(2) 0.000(2)
C16 0.022(3) 0.018(3) 0.040(3) 0.003(2) 0.002(2) -0.002(2)
C17 0.022(3) 0.022(3) 0.035(3) -0.006(2) 0.000(2) 0.000(2)
C18 0.018(3) 0.019(2) 0.029(3) 0.002(2) 0.005(2) 0.002(2)
C19 0.016(3) 0.018(3) 0.027(3) 0.003(2) 0.003(2) 0.003(2)
C20 0.032(3) 0.025(3) 0.052(4) 0.002(3) -0.006(3) 0.002(3)
C21 0.020(3) 0.022(3) 0.024(3) -0.004(2) 0.002(2) -0.002(2)
C22 0.058(4) 0.029(3) 0.027(3) -0.004(3) 0.000(3) -0.005(3)
C23 0.044(4) 0.024(3) 0.022(3) 0.003(2) -0.005(3) 0.001(3)
C24 0.058(4) 0.025(3) 0.018(3) 0.006(2) 0.004(3) 0.000(3)
C25 0.024(3) 0.029(3) 0.028(3) 0.007(2) -0.001(2) 0.000(2)
C26 0.058(4) 0.031(3) 0.029(3) 0.006(3) 0.001(3) -0.005(3)
P1 0.0334(9) 0.0371(9) 0.0443(10) 0.0168(8) 0.0007(7) 0.0070(7)
F1 0.066(3) 0.065(3) 0.105(4) 0.021(3) -0.014(3) -0.017(3)
F2 0.247(9) 0.068(3) 0.057(3) 0.000(3) -0.061(4) 0.011(4)
F3 0.091(4) 0.087(4) 0.102(4) 0.024(3) 0.035(3) 0.052(3)
F4 0.067(3) 0.074(3) 0.147(5) 0.062(4) 0.044(3) 0.037(3)
F5 0.169(6) 0.118(5) 0.049(3) 0.038(3) 0.022(3) 0.065(4)
F6 0.086(4) 0.070(4) 0.315(11) 0.100(5) -0.072(6) -0.033(3)
P2 0.0614(12) 0.0334(9) 0.0402(10) 0.0074(8) 0.0104(9) 0.0095(8)
F21 0.063(4) 0.120(5) 0.185(7) 0.016(5) 0.020(4) 0.031(4)
F22 0.198(8) 0.087(4) 0.116(5) -0.046(4) -0.044(5) 0.019(5)
F23 0.140(6) 0.192(7) 0.159(6) 0.117(6) 0.095(6) 0.049(6)
F24 0.206(8) 0.150(6) 0.071(4) 0.025(4) 0.036(5) -0.051(6)
F25 0.158(7) 0.080(4) 0.212(8) -0.063(5) -0.024(6) -0.013(4)
F26 0.119(5) 0.098(5) 0.199(8) -0.001(5) -0.074(5) 0.049(4)

loop_
_atom_type_symbol
_atom_type_description
_atom_type_scat_dispersion_real
_atom_type_scat_dispersion_imag
_atom_type_scat_source
C C 0.0033 0.0016 'International Tables Vol C Tables 4.2.6.8 and 6.1.1.4'
H H 0.0000 0.0000 'International Tables Vol C Tables 4.2.6.8 and 6.1.1.4'
N N 0.0061 0.0033 'International Tables Vol C Tables 4.2.6.8 and 6.1.1.4'
O O 0.0106 0.0060 'International Tables Vol C Tables 4.2.6.8 and 6.1.1.4'
F F 0.0171 0.0103 'International Tables Vol C Tables 4.2.6.8 and 6.1.1.4'
P P 0.1023 0.0942 'International Tables Vol C Tables 4.2.6.8 and 6.1.1.4'
Zn Zn 0.2839 1.4301 'International Tables Vol C Tables 4.2.6.8 and 6.1.1.4'

loop_
_geom_angle_atom_site_label_1
_geom_angle_atom_site_label_2
_geom_angle_atom_site_label_3
_geom_angle
_geom_angle_site_symmetry_1
_geom_angle_site_symmetry_3
_geom_angle_publ_flag
O2 Zn1 O1 86.13(15) . . ?
O2 Zn1 N2 87.84(17) . . ?
O1 Zn1 N2 152.63(18) . . ?
O2 Zn1 N1S 104.88(19) . . ?
O1 Zn1 N1S 102.82(19) . . ?
N2 Zn1 N1S 104.53(19) . . ?
O2 Zn1 N1 149.86(18) . . ?
O1 Zn1 N1 86.86(17) . . ?
N2 Zn1 N1 85.07(18) . . ?
N1S Zn1 N1 105.3(2) . . ?
O2 Zn2 O1 90.6(3) . . ?
O2 Zn2 N3 79.7(3) . . ?
O1 Zn2 N3 139.1(4) . . ?
O2 Zn2 N4 131.7(4) . . ?
O1 Zn2 N4 72.3(3) . . ?
N3 Zn2 N4 84.8(3) . . ?
C1 O1 Zn2 128.2(4) . . ?
C1 O1 Zn1 123.0(3) . . ?
Zn2 O1 Zn1 70.1(2) . . ?
C19 O2 Zn2 132.7(4) . . ?
C19 O2 Zn1 126.6(3) . . ?
Zn2 O2 Zn1 72.8(2) . . ?
C1S N1S Zn1 171.9(6) . . ?
N1S C1S C2S 178.1(7) . . ?
C8 N1 C10 122.0(5) . . ?
C8 N1 Zn1 127.2(4) . . ?
C10 N1 Zn1 110.6(3) . . ?
C12 N2 C11 123.7(5) . . ?
C12 N2 Zn1 130.6(4) . . ?
C11 N2 Zn1 105.7(3) . . ?
C21 N3 C23 127.9(5) . . ?
C21 N3 Zn2 129.0(4) . . ?
C23 N3 Zn2 98.3(4) . . ?
C25 N4 C24 127.4(5) . . ?
C25 N4 Zn2 127.5(4) . . ?
C24 N4 Zn2 101.6(4) . . ?
O1 C1 C2 121.3(5) . . ?
O1 C1 C6 119.4(5) . . ?
C2 C1 C6 119.3(4) . . ?
C3 C2 C1 117.8(5) . . ?
C3 C2 C8 118.6(5) . . ?
C1 C2 C8 123.6(5) . . ?
C4 C3 C2 123.5(5) . . ?
C5 C4 C3 117.7(5) . . ?
C5 C4 C7 121.3(5) . . ?
C3 C4 C7 121.0(5) . . ?
C4 C5 C6 122.5(5) . . ?
C5 C6 C1 119.1(5) . . ?
C5 C6 C25 119.8(5) . . ?
C1 C6 C25 121.1(5) . . ?
N1 C8 C2 120.8(5) . . ?
N1 C8 C9 120.7(5) . . ?
C2 C8 C9 118.5(5) . . ?
N1 C10 C11 110.3(4) . . ?
N2 C11 C10 111.4(4) . . ?
N2 C12 C14 120.0(5) . . ?
N2 C12 C13 121.8(5) . . ?
C14 C12 C13 118.1(5) . . ?
C15 C14 C19 118.4(5) . . ?
C15 C14 C12 117.1(5) . . ?
C19 C14 C12 124.2(5) . . ?
C16 C15 C14 123.2(5) . . ?
C17 C16 C15 118.1(5) . . ?
C17 C16 C20 121.8(5) . . ?
C15 C16 C20 120.1(5) . . ?
C16 C17 C18 122.3(5) . . ?
C17 C18 C19 118.9(5) . . ?
C17 C18 C21 119.1(5) . . ?
C19 C18 C21 121.9(4) . . ?
O2 C19 C14 121.9(5) . . ?
O2 C19 C18 118.9(5) . . ?
C14 C19 C18 119.1(5) . . ?
N3 C21 C18 119.0(5) . . ?
N3 C21 C22 119.6(5) . . ?
C18 C21 C22 121.5(5) . . ?
N3 C23 C24 112.0(5) . . ?
N4 C24 C23 112.5(5) . . ?
N4 C25 C6 118.3(5) . . ?
N4 C25 C26 120.2(5) . . ?
C6 C25 C26 121.4(5) . . ?
F6 P1 F2 94.1(5) . . ?
F6 P1 F4 92.1(4) . . ?
F2 P1 F4 90.4(4) . . ?
F6 P1 F3 90.2(4) . . ?
F2 P1 F3 93.0(4) . . ?
F4 P1 F3 175.8(4) . . ?
F6 P1 F5 88.3(5) . . ?
F2 P1 F5 177.6(4) . . ?
F4 P1 F5 89.8(3) . . ?
F3 P1 F5 86.7(3) . . ?
F6 P1 F1 178.2(4) . . ?
F2 P1 F1 87.7(3) . . ?
F4 P1 F1 88.0(3) . . ?
F3 P1 F1 89.6(3) . . ?
F5 P1 F1 89.9(4) . . ?
F23 P2 F26 91.7(4) . . ?
F23 P2 F25 91.8(5) . . ?
F26 P2 F25 92.5(4) . . ?
F23 P2 F24 174.0(5) . . ?
F26 P2 F24 93.7(4) . . ?
F25 P2 F24 90.5(4) . . ?
F23 P2 F22 89.6(5) . . ?
F26 P2 F22 88.6(4) . . ?
F25 P2 F22 178.1(5) . . ?
F24 P2 F22 87.9(4) . . ?
F23 P2 F21 86.9(4) . . ?
F26 P2 F21 177.8(4) . . ?
F25 P2 F21 89.2(4) . . ?
F24 P2 F21 87.6(4) . . ?
F22 P2 F21 89.7(4) . . ?

loop_
_geom_bond_atom_site_label_1
_geom_bond_atom_site_label_2
_geom_bond_distance
_geom_bond_site_symmetry_2
_geom_bond_publ_flag
Zn1 N1 2.045(5) . ?
Zn1 N2 2.040(4) . ?
Zn1 N1S 2.040(6) . ?
Zn1 O1 1.976(4) . ?
Zn1 O2 1.969(4) . ?
Zn2 N3 2.106(8) . ?
Zn2 N4 2.272(7) . ?
Zn2 O1 1.953(7) . ?
Zn2 O2 1.833(7) . ?
O1 C1 1.322(6) . ?
O2 C19 1.315(6) . ?
N1S C1S 1.128(8) . ?
C1S C2S 1.426(9) . ?
N1 C8 1.291(7) . ?
N1 C10 1.465(7) . ?
N2 C12 1.283(7) . ?
N2 C11 1.475(7) . ?
N3 C21 1.306(7) . ?
N3 C23 1.460(7) . ?
N4 C25 1.290(7) . ?
N4 C24 1.470(7) . ?
C1 C2 1.421(7) . ?
C1 C6 1.424(7) . ?
C2 C3 1.403(7) . ?
C2 C8 1.468(8) . ?
C3 C4 1.384(8) . ?
C4 C5 1.377(8) . ?
C4 C7 1.514(7) . ?
C5 C6 1.398(7) . ?
C6 C25 1.468(8) . ?
C8 C9 1.495(8) . ?
C10 C11 1.520(8) . ?
C12 C14 1.496(8) . ?
C12 C13 1.504(7) . ?
C14 C15 1.400(7) . ?
C14 C19 1.429(7) . ?
C15 C16 1.388(8) . ?
C16 C17 1.383(8) . ?
C16 C20 1.512(7) . ?
C17 C18 1.410(7) . ?
C18 C19 1.430(7) . ?
C18 C21 1.462(7) . ?
C21 C22 1.497(8) . ?
C23 C24 1.524(8) . ?
C25 C26 1.491(8) . ?
P1 F1 1.582(5) . ?
P1 F2 1.557(5) . ?
P1 F3 1.572(5) . ?
P1 F4 1.568(5) . ?
P1 F5 1.575(5) . ?
P1 F6 1.547(5) . ?
P2 F21 1.584(6) . ?
P2 F22 1.569(6) . ?
P2 F23 1.520(6) . ?
P2 F24 1.563(6) . ?
P2 F25 1.549(6) . ?
P2 F26 1.543(6) . ?
